data_1523962
loop_
_publ_author_name
'Adroja, D.T.'
'Malik, S.K.'
'Vijayaraghavan, R.'
'Padalia, B.D.'

_publ_section_title
;
 Structural and magnetic studies on Ce T Pt4 (T= Cu, Ga, Rh, Pd and In)
 compounds
;
_journal_name_full 'Solid State Communications'
_journal_page_first 649
_journal_page_last 651
_journal_volume 71
_journal_year 1989
_chemical_formula_sum 'Ce Pt4 Rh'
_chemical_name_systematic 'Ce (Pt4 Rh)'
_space_group_IT_number 191
_symmetry_space_group_name_Hall '-P 6 2'
_symmetry_space_group_name_H-M 'P 6/m m m'
_cell_angle_alpha 90
_cell_angle_beta 90
_cell_angle_gamma 120
_cell_formula_units_Z 1
_cell_length_a 5.346
_cell_length_b 5.346
_cell_length_c 4.385
_cell_volume 108.532
_citation_journal_id_ASTM SSCOA4
_cod_data_source_file Adroja_SSCOA4_1989_870.cif
_cod_data_source_block Ce1Pt4Rh1
_cod_original_cell_volume 108.5321
_cod_original_formula_sum 'Ce1 Pt4 Rh1'
_cod_database_code 1523962

loop_
_symmetry_equiv_pos_as_xyz
x,y,z
x-y,x,z
-y,x-y,z
-x,-y,z
-x+y,-x,z
y,-x+y,z
-y,-x,-z
x-y,-y,-z
x,x-y,-z
y,x,-z
-x+y,y,-z
-x,-x+y,-z
-x,-y,-z
-x+y,-x,-z
y,-x+y,-z
x,y,-z
x-y,x,-z
-y,x-y,-z
y,x,z
-x+y,y,z
-x,-x+y,z
-y,-x,z
x-y,-y,z
x,x-y,z

loop_
_atom_site_label
_atom_site_type_symbol
_atom_site_fract_x
_atom_site_fract_y
_atom_site_fract_z
_atom_site_occupancy
_atom_site_U_iso_or_equiv
Pt2 Pt 0.5 0 0.5 0.8 0.0
Pt1 Pt 0.3333 0.6667 0 0.8 0.0
Rh1 Rh 0.3333 0.6667 0 0.2 0.0
Rh2 Rh 0.5 0 0.5 0.2 0.0
Ce1 Ce 0 0 0 1 0.0
